data_7119850
loop_
_publ_author_name
'Hauser, Simone A.'
'Emerson-King, Jack'
'Habershon, Scott'
'Chaplin, Adrian B.'

_publ_section_title
;
 UV-light promoted C-H bond activation of benzene and fluorobenzenes by an
 iridium(i) pincer complex.
;
_journal_issue 26
_journal_name_full 'Chemical communications (Cambridge, England)'
_journal_page_first 3634
_journal_page_last 3636
_journal_paper_doi 10.1039/c6cc09807j
_journal_volume 53
_journal_year 2017
_chemical_formula_moiety 'C31 H49 Ir O P2'
_chemical_formula_sum 'C31 H49 Ir O P2'
_chemical_formula_weight 691.84
_chemical_melting_point ?
_space_group_crystal_system triclinic
_space_group_IT_number 2
_space_group_name_Hall '-P 1'
_space_group_name_H-M_alt 'P -1'
_symmetry_space_group_name_Hall '-P 1'
_symmetry_space_group_name_H-M 'P -1'
_atom_sites_solution_hydrogens geom
_atom_sites_solution_primary direct
_atom_sites_solution_secondary difmap
_audit_creation_date 2015-08-11
_audit_creation_method
;
Olex2 1.2
(compiled 2015.01.26 svn.r3151 for OlexSys, GUI svn.r4998)
;
_audit_update_record
;
2016-12-02 deposited with the CCDC.
2017-02-27 downloaded from the CCDC.
;
_cell_angle_alpha 80.6460(16)
_cell_angle_beta 74.2931(16)
_cell_angle_gamma 81.3448(16)
_cell_formula_units_Z 2
_cell_length_a 9.11917(16)
_cell_length_b 10.6057(2)
_cell_length_c 16.5557(3)
_cell_measurement_reflns_used 19837
_cell_measurement_temperature 150(2)
_cell_measurement_theta_max 33.4990
_cell_measurement_theta_min 3.4710
_cell_volume 1511.31(5)
_computing_cell_refinement
;
CrysAlisPro, Agilent Technologies,
Version 1.171.37.31 (release 14-01-2014 CrysAlis171 .NET)
(compiled Jan 14 2014,18:38:05)
;
_computing_data_collection
;
CrysAlisPro, Agilent Technologies,
Version 1.171.37.31 (release 14-01-2014 CrysAlis171 .NET)
(compiled Jan 14 2014,18:38:05)
;
_computing_data_reduction
;
CrysAlisPro, Agilent Technologies,
Version 1.171.37.31 (release 14-01-2014 CrysAlis171 .NET)
(compiled Jan 14 2014,18:38:05)
;
_computing_molecular_graphics 'Olex2 (Dolomanov et al., 2009)'
_computing_publication_material 'Olex2 (Dolomanov et al., 2009)'
_computing_structure_refinement 'ShelXL (Sheldrick, 2008)'
_computing_structure_solution 'ShelXS (Sheldrick, 2008)'
_diffrn_ambient_temperature 150(2)
_diffrn_detector 'CCD plate'
_diffrn_detector_area_resol_mean 10.2833
_diffrn_detector_type Ruby
_diffrn_measured_fraction_theta_full 0.998
_diffrn_measured_fraction_theta_max 0.998
_diffrn_measurement_details
;
#__ type_ start__ end____ width___ exp.time_
  1 omega   35.00  113.00   1.0000    4.0000
omega____ theta____ kappa____ phi______ frames
    -       23.1653  178.0000   30.0000 78

#__ type_ start__ end____ width___ exp.time_
  2 omega  -10.00  102.00   1.0000    4.0000
omega____ theta____ kappa____ phi______ frames
    -       23.1653   77.0000    0.0000 112

#__ type_ start__ end____ width___ exp.time_
  3 omega  -25.00   65.00   1.0000    4.0000
omega____ theta____ kappa____ phi______ frames
    -       23.1653  -99.0000 -120.0000 90

#__ type_ start__ end____ width___ exp.time_
  4 omega -103.00   10.00   1.0000    4.0000
omega____ theta____ kappa____ phi______ frames
    -      -24.1028  -77.0000   60.0000 113

#__ type_ start__ end____ width___ exp.time_
  5 omega -113.00  -53.00   1.0000    4.0000
omega____ theta____ kappa____ phi______ frames
    -      -24.1028  178.0000   30.0000 60

#__ type_ start__ end____ width___ exp.time_
  6 omega -114.00   65.00   1.0000    4.0000
omega____ theta____ kappa____ phi______ frames
    -      -24.1028    0.0000 -180.0000 179

#__ type_ start__ end____ width___ exp.time_
  7 omega   -6.00   97.00   1.0000    4.0000
omega____ theta____ kappa____ phi______ frames
    -       23.1653   57.0000  -90.0000 103

#__ type_ start__ end____ width___ exp.time_
  8 omega -114.00  -57.00   1.0000    4.0000
omega____ theta____ kappa____ phi______ frames
    -      -24.1028 -178.0000  -90.0000 57

#__ type_ start__ end____ width___ exp.time_
  9 omega -100.00    2.00   1.0000    4.0000
omega____ theta____ kappa____ phi______ frames
    -      -24.1028  -38.0000  120.0000 102
;
_diffrn_measurement_device 'four-circle diffractometer'
_diffrn_measurement_device_type 'Oxford Diffraction: Xcalibur, Ruby, Gemini'
_diffrn_measurement_method '\w scans'
_diffrn_orient_matrix_UB_11 0.0408692000
_diffrn_orient_matrix_UB_12 -0.0469890000
_diffrn_orient_matrix_UB_13 0.0238596000
_diffrn_orient_matrix_UB_21 -0.0218638000
_diffrn_orient_matrix_UB_22 -0.0493338000
_diffrn_orient_matrix_UB_23 -0.0170525000
_diffrn_orient_matrix_UB_31 0.0668067000
_diffrn_orient_matrix_UB_32 0.0032931000
_diffrn_orient_matrix_UB_33 -0.0339649000
_diffrn_radiation_monochromator graphite
_diffrn_radiation_probe x-ray
_diffrn_radiation_type MoK\a
_diffrn_radiation_wavelength 0.71073
_diffrn_reflns_av_R_equivalents 0.0487
_diffrn_reflns_av_unetI/netI 0.0363
_diffrn_reflns_Laue_measured_fraction_full 0.998
_diffrn_reflns_Laue_measured_fraction_max 0.998
_diffrn_reflns_limit_h_max 11
_diffrn_reflns_limit_h_min -11
_diffrn_reflns_limit_k_max 13
_diffrn_reflns_limit_k_min -13
_diffrn_reflns_limit_l_max 21
_diffrn_reflns_limit_l_min -21
_diffrn_reflns_number 30824
_diffrn_reflns_point_group_measured_fraction_full 0.998
_diffrn_reflns_point_group_measured_fraction_max 0.998
_diffrn_reflns_theta_full 27.102
_diffrn_reflns_theta_max 27.102
_diffrn_reflns_theta_min 3.333
_diffrn_source 'Enhance (Mo) X-ray Source'
_exptl_absorpt_coefficient_mu 4.544
_exptl_absorpt_correction_T_max 1.00000
_exptl_absorpt_correction_T_min 0.65778
_exptl_absorpt_correction_type multi-scan
_exptl_absorpt_process_details
;
CrysAlisPro, Agilent Technologies,
Version 1.171.37.31 (release 14-01-2014 CrysAlis171 .NET)
(compiled Jan 14 2014,18:38:05)
Empirical absorption correction using spherical harmonics,
 implemented in SCALE3 ABSPACK scaling algorithm.
;
_exptl_crystal_colour colourless
_exptl_crystal_colour_primary colourless
_exptl_crystal_density_diffrn 1.520
_exptl_crystal_density_meas ?
_exptl_crystal_description block
_exptl_crystal_F_000 700
_exptl_crystal_recrystallization_method 'Crystals grown from heptane at 253 K'
_exptl_crystal_size_max 0.2
_exptl_crystal_size_mid 0.2
_exptl_crystal_size_min 0.05
_refine_diff_density_max 6.180
_refine_diff_density_min -1.844
_refine_diff_density_rms 0.141
_refine_ls_extinction_method none
_refine_ls_goodness_of_fit_ref 1.088
_refine_ls_hydrogen_treatment constr
_refine_ls_matrix_type full
_refine_ls_number_parameters 328
_refine_ls_number_reflns 6667
_refine_ls_number_restraints 0
_refine_ls_restrained_S_all 1.088
_refine_ls_R_factor_all 0.0367
_refine_ls_R_factor_gt 0.0331
_refine_ls_shift/su_max 0.001
_refine_ls_shift/su_mean 0.000
_refine_ls_structure_factor_coef Fsqd
_refine_ls_weighting_details 'w=1/[\s^2^(Fo^2^)+(0.0214P)^2^+7.4892P] where P=(Fo^2^+2Fc^2^)/3'
_refine_ls_weighting_scheme calc
_refine_ls_wR_factor_gt 0.0748
_refine_ls_wR_factor_ref 0.0764
_reflns_Friedel_coverage 0.000
_reflns_number_gt 6229
_reflns_number_total 6667
_reflns_threshold_expression 'I > 2\s(I)'
_cod_data_source_file c6cc09807j3.cif
_cod_data_source_block 0098abc14
_cod_depositor_comments
;
The following automatic conversions were performed:

'_chemical_melting_point' value 'not measured' was changed to '?' -
the value is undefined or not given.

'_exptl_crystal_density_meas' value 'not measured' was changed to '?'
- the value is perceived as not measured.

Automatic conversion script
Id: cif_fix_values 4973 2017-02-22 13:04:09Z antanas 

 Adding full bibliography for 7119850--7119853.cif.
;
_cod_original_cell_volume 1511.32(5)
_cod_database_code 7119850
_shelx_space_group_comment
;
The symmetry employed for this shelxl refinement is uniquely defined
by the following loop, which should always be used as a source of
symmetry information in preference to the above space-group names.
They are only intended as comments.
;
_olex2_refinement_description
;
1. Fixed Uiso
 At 1.2 times of:
  All C(H) groups, All C(H,H) groups
 At 1.5 times of:
  All C(H,H,H) groups
2.a Secondary CH2 refined with riding coordinates:
 C18(H18A,H18B), C19(H19A,H19B)
2.b Aromatic/amide H refined with riding coordinates:
 C5(H5), C6(H6), C7(H7), C8(H8), C9(H9), C14(H14), C15(H15), C16(H16)
2.c Idealised Me refined as rotating group:
 C21(H21A,H21B,H21C), C22(H22A,H22B,H22C), C23(H23A,H23B,H23C), C25(H25A,H25B,
 H25C), C26(H26A,H26B,H26C), C27(H27A,H27B,H27C), C29(H29A,H29B,H29C), C30(H30A,
 H30B,H30C), C31(H31A,H31B,H31C), C33(H33A,H33B,H33C), C34(H34A,H34B,H34C),
 C35(H35A,H35B,H35C)
;
_shelx_shelxl_version_number 2014/7
_olex2_submission_special_instructions 'No special instructions were received'

loop_
_space_group_symop_operation_xyz
'x, y, z'
'-x, -y, -z'

loop_
_atom_site_label
_atom_site_type_symbol
_atom_site_fract_x
_atom_site_fract_y
_atom_site_fract_z
_atom_site_U_iso_or_equiv
_atom_site_adp_type
_atom_site_occupancy
_atom_site_site_symmetry_order
_atom_site_calc_flag
_atom_site_refinement_flags_posn
Ir1 Ir 0.20626(2) 0.31457(2) 0.26408(2) 0.01579(6) Uani 1 1 d .
P10 P 0.10138(13) 0.52495(11) 0.23018(7) 0.0168(2) Uani 1 1 d .
P11 P 0.37823(12) 0.15060(11) 0.31056(7) 0.0163(2) Uani 1 1 d .
O3 O -0.0945(4) 0.2311(4) 0.3805(2) 0.0310(8) Uani 1 1 d .
C2 C 0.0171(5) 0.2601(4) 0.3363(3) 0.0185(9) Uani 1 1 d .
C4 C 0.1866(5) 0.2331(4) 0.1568(3) 0.0174(9) Uani 1 1 d .
C5 C 0.0750(5) 0.1510(4) 0.1635(3) 0.0210(9) Uani 1 1 d .
H5 H 0.0046 0.1329 0.2168 0.025 Uiso 1 1 calc R
C6 C 0.0636(6) 0.0953(5) 0.0955(3) 0.0254(10) Uani 1 1 d .
H6 H -0.0143 0.0410 0.1031 0.031 Uiso 1 1 calc R
C7 C 0.1637(6) 0.1178(5) 0.0169(3) 0.0267(10) Uani 1 1 d .
H7 H 0.1572 0.0783 -0.0294 0.032 Uiso 1 1 calc R
C8 C 0.2732(6) 0.1991(5) 0.0074(3) 0.0253(10) Uani 1 1 d .
H8 H 0.3429 0.2165 -0.0462 0.030 Uiso 1 1 calc R
C9 C 0.2831(5) 0.2558(5) 0.0754(3) 0.0227(9) Uani 1 1 d .
H9 H 0.3588 0.3127 0.0663 0.027 Uiso 1 1 calc R
C12 C 0.2438(5) 0.4023(4) 0.3619(3) 0.0196(9) Uani 1 1 d .
C13 C 0.1566(5) 0.5173(4) 0.3852(3) 0.0182(9) Uani 1 1 d .
C14 C 0.1754(5) 0.5720(5) 0.4519(3) 0.0214(9) Uani 1 1 d .
H14 H 0.1145 0.6494 0.4675 0.026 Uiso 1 1 calc R
C15 C 0.2823(5) 0.5145(5) 0.4960(3) 0.0246(10) Uani 1 1 d .
H15 H 0.2932 0.5510 0.5425 0.029 Uiso 1 1 calc R
C16 C 0.3732(5) 0.4036(5) 0.4719(3) 0.0230(10) Uani 1 1 d .
H16 H 0.4479 0.3647 0.5014 0.028 Uiso 1 1 calc R
C17 C 0.3559(5) 0.3487(4) 0.4049(3) 0.0207(9) Uani 1 1 d .
C18 C 0.0446(5) 0.5816(4) 0.3346(3) 0.0203(9) Uani 1 1 d .
H18A H 0.0442 0.6761 0.3279 0.024 Uiso 1 1 calc R
H18B H -0.0601 0.5605 0.3646 0.024 Uiso 1 1 calc R
C19 C 0.4643(5) 0.2344(4) 0.3722(3) 0.0214(9) Uani 1 1 d .
H19A H 0.4879 0.1741 0.4205 0.026 Uiso 1 1 calc R
H19B H 0.5616 0.2643 0.3361 0.026 Uiso 1 1 calc R
C20 C -0.0798(6) 0.5559(5) 0.1924(3) 0.0261(10) Uani 1 1 d .
C21 C -0.1820(6) 0.4509(5) 0.2387(4) 0.0323(12) Uani 1 1 d .
H21A H -0.1291 0.3668 0.2245 0.048 Uiso 1 1 calc GR
H21B H -0.2783 0.4665 0.2213 0.048 Uiso 1 1 calc GR
H21C H -0.2038 0.4521 0.2998 0.048 Uiso 1 1 calc GR
C22 C -0.0428(7) 0.5470(6) 0.0974(3) 0.0372(13) Uani 1 1 d .
H22A H 0.0097 0.6208 0.0658 0.056 Uiso 1 1 calc GR
H22B H -0.1381 0.5472 0.0808 0.056 Uiso 1 1 calc GR
H22C H 0.0237 0.4672 0.0849 0.056 Uiso 1 1 calc GR
C23 C -0.1723(6) 0.6864(5) 0.2118(4) 0.0345(12) Uani 1 1 d .
H23A H -0.1981 0.6901 0.2729 0.052 Uiso 1 1 calc GR
H23B H -0.2668 0.6959 0.1929 0.052 Uiso 1 1 calc GR
H23C H -0.1108 0.7561 0.1821 0.052 Uiso 1 1 calc GR
C24 C 0.2462(6) 0.6353(5) 0.1643(3) 0.0274(11) Uani 1 1 d .
C25 C 0.3663(6) 0.6404(5) 0.2137(3) 0.0298(11) Uani 1 1 d .
H25A H 0.3169 0.6815 0.2647 0.045 Uiso 1 1 calc GR
H25B H 0.4479 0.6900 0.1779 0.045 Uiso 1 1 calc GR
H25C H 0.4102 0.5528 0.2299 0.045 Uiso 1 1 calc GR
C26 C 0.1757(7) 0.7736(5) 0.1445(4) 0.0380(13) Uani 1 1 d .
H26A H 0.1118 0.7758 0.1051 0.057 Uiso 1 1 calc GR
H26B H 0.2576 0.8287 0.1187 0.057 Uiso 1 1 calc GR
H26C H 0.1125 0.8047 0.1969 0.057 Uiso 1 1 calc GR
C27 C 0.3330(7) 0.5844(5) 0.0804(3) 0.0361(13) Uani 1 1 d .
H27A H 0.3906 0.5007 0.0923 0.054 Uiso 1 1 calc GR
H27B H 0.4042 0.6452 0.0469 0.054 Uiso 1 1 calc GR
H27C H 0.2597 0.5748 0.0488 0.054 Uiso 1 1 calc GR
C28 C 0.2891(5) 0.0162(5) 0.3896(3) 0.0234(10) Uani 1 1 d .
C29 C 0.1985(6) 0.0749(5) 0.4703(3) 0.0298(11) Uani 1 1 d .
H29A H 0.2702 0.0991 0.4983 0.045 Uiso 1 1 calc GR
H29B H 0.1360 0.0117 0.5087 0.045 Uiso 1 1 calc GR
H29C H 0.1317 0.1515 0.4551 0.045 Uiso 1 1 calc GR
C30 C 0.4040(6) -0.0941(5) 0.4163(4) 0.0332(12) Uani 1 1 d .
H30A H 0.4547 -0.1414 0.3682 0.050 Uiso 1 1 calc GR
H30B H 0.3493 -0.1526 0.4631 0.050 Uiso 1 1 calc GR
H30C H 0.4809 -0.0585 0.4347 0.050 Uiso 1 1 calc GR
C31 C 0.1789(6) -0.0428(5) 0.3539(3) 0.0267(10) Uani 1 1 d .
H31A H 0.1012 0.0247 0.3391 0.040 Uiso 1 1 calc GR
H31B H 0.1287 -0.1088 0.3967 0.040 Uiso 1 1 calc GR
H31C H 0.2370 -0.0819 0.3033 0.040 Uiso 1 1 calc GR
C32 C 0.5503(5) 0.0816(5) 0.2315(3) 0.0233(10) Uani 1 1 d .
C33 C 0.6116(6) 0.1913(5) 0.1636(3) 0.0305(11) Uani 1 1 d .
H33A H 0.5337 0.2277 0.1330 0.046 Uiso 1 1 calc GR
H33B H 0.7046 0.1579 0.1239 0.046 Uiso 1 1 calc GR
H33C H 0.6359 0.2584 0.1907 0.046 Uiso 1 1 calc GR
C34 C 0.5031(6) -0.0171(5) 0.1881(3) 0.0312(11) Uani 1 1 d .
H34A H 0.4810 -0.0947 0.2282 0.047 Uiso 1 1 calc GR
H34B H 0.5868 -0.0392 0.1394 0.047 Uiso 1 1 calc GR
H34C H 0.4114 0.0195 0.1687 0.047 Uiso 1 1 calc GR
C35 C 0.6829(6) 0.0201(5) 0.2715(4) 0.0318(12) Uani 1 1 d .
H35A H 0.7102 0.0831 0.3006 0.048 Uiso 1 1 calc GR
H35B H 0.7721 -0.0071 0.2270 0.048 Uiso 1 1 calc GR
H35C H 0.6507 -0.0548 0.3122 0.048 Uiso 1 1 calc GR

loop_
_atom_site_aniso_label
_atom_site_aniso_U_11
_atom_site_aniso_U_22
_atom_site_aniso_U_33
_atom_site_aniso_U_23
_atom_site_aniso_U_13
_atom_site_aniso_U_12
Ir1 0.01835(9) 0.01419(9) 0.01610(9) -0.00474(6) -0.00549(6) -0.00064(6)
P10 0.0202(5) 0.0139(5) 0.0157(5) -0.0030(4) -0.0038(4) -0.0005(4)
P11 0.0157(5) 0.0150(5) 0.0181(5) -0.0023(4) -0.0039(4) -0.0018(4)
O3 0.0260(18) 0.034(2) 0.0300(19) -0.0032(16) -0.0007(15) -0.0049(15)
C2 0.017(2) 0.019(2) 0.018(2) -0.0024(17) -0.0004(17) -0.0064(17)
C4 0.023(2) 0.014(2) 0.018(2) -0.0066(16) -0.0094(17) 0.0028(17)
C5 0.022(2) 0.022(2) 0.019(2) -0.0053(18) -0.0051(18) -0.0023(18)
C6 0.026(2) 0.026(2) 0.029(3) -0.011(2) -0.009(2) -0.0047(19)
C7 0.032(3) 0.030(3) 0.024(2) -0.014(2) -0.011(2) -0.001(2)
C8 0.032(3) 0.029(3) 0.015(2) -0.0070(19) -0.0039(19) -0.004(2)
C9 0.026(2) 0.021(2) 0.021(2) -0.0059(18) -0.0047(19) -0.0039(18)
C12 0.019(2) 0.023(2) 0.017(2) -0.0046(18) -0.0009(17) -0.0071(18)
C13 0.018(2) 0.019(2) 0.018(2) -0.0037(17) -0.0012(17) -0.0055(17)
C14 0.024(2) 0.023(2) 0.018(2) -0.0083(18) -0.0005(18) -0.0064(18)
C15 0.028(2) 0.030(3) 0.020(2) -0.010(2) -0.0066(19) -0.009(2)
C16 0.023(2) 0.030(3) 0.021(2) -0.0035(19) -0.0096(19) -0.0096(19)
C17 0.021(2) 0.022(2) 0.020(2) -0.0022(18) -0.0043(18) -0.0082(18)
C18 0.021(2) 0.019(2) 0.020(2) -0.0076(18) -0.0025(18) 0.0001(17)
C19 0.020(2) 0.021(2) 0.026(2) -0.0031(19) -0.0089(18) -0.0024(18)
C20 0.029(2) 0.025(2) 0.027(2) -0.009(2) -0.013(2) 0.008(2)
C21 0.025(2) 0.035(3) 0.041(3) -0.011(2) -0.014(2) -0.001(2)
C22 0.046(3) 0.038(3) 0.031(3) -0.009(2) -0.022(3) 0.012(3)
C23 0.034(3) 0.032(3) 0.040(3) -0.011(2) -0.017(2) 0.010(2)
C24 0.036(3) 0.020(2) 0.024(2) -0.0015(19) -0.001(2) -0.010(2)
C25 0.031(3) 0.024(2) 0.034(3) -0.005(2) -0.001(2) -0.010(2)
C26 0.052(3) 0.019(3) 0.040(3) 0.003(2) -0.010(3) -0.006(2)
C27 0.043(3) 0.032(3) 0.027(3) -0.004(2) 0.006(2) -0.011(2)
C28 0.023(2) 0.023(2) 0.023(2) 0.0025(19) -0.0052(19) -0.0072(19)
C29 0.030(3) 0.040(3) 0.019(2) -0.001(2) -0.005(2) -0.010(2)
C30 0.034(3) 0.027(3) 0.036(3) 0.008(2) -0.013(2) -0.003(2)
C31 0.028(2) 0.022(2) 0.030(3) 0.003(2) -0.007(2) -0.010(2)
C32 0.017(2) 0.024(2) 0.029(2) -0.009(2) -0.0034(19) -0.0007(18)
C33 0.023(2) 0.033(3) 0.029(3) -0.003(2) 0.006(2) -0.004(2)
C34 0.029(3) 0.028(3) 0.036(3) -0.016(2) -0.004(2) 0.002(2)
C35 0.019(2) 0.031(3) 0.043(3) -0.008(2) -0.007(2) 0.005(2)

loop_
_atom_type_symbol
_atom_type_description
_atom_type_scat_dispersion_real
_atom_type_scat_dispersion_imag
_atom_type_scat_source
C C 0.0033 0.0016 'International Tables Vol C Tables 4.2.6.8 and 6.1.1.4'
H H 0.0000 0.0000 'International Tables Vol C Tables 4.2.6.8 and 6.1.1.4'
Ir Ir -1.4442 7.9887 'International Tables Vol C Tables 4.2.6.8 and 6.1.1.4'
O O 0.0106 0.0060 'International Tables Vol C Tables 4.2.6.8 and 6.1.1.4'
P P 0.1023 0.0942 'International Tables Vol C Tables 4.2.6.8 and 6.1.1.4'

loop_
_geom_angle_atom_site_label_1
_geom_angle_atom_site_label_2
_geom_angle_atom_site_label_3
_geom_angle
P10 Ir1 P11 157.21(4)
C2 Ir1 P10 94.70(14)
C2 Ir1 P11 99.31(14)
C2 Ir1 C4 94.20(18)
C2 Ir1 C12 91.15(17)
C4 Ir1 P10 98.85(12)
C4 Ir1 P11 97.96(11)
C12 Ir1 P10 80.07(13)
C12 Ir1 P11 81.75(13)
C12 Ir1 C4 174.61(17)
C18 P10 Ir1 100.86(15)
C18 P10 C20 104.3(2)
C18 P10 C24 104.1(2)
C20 P10 Ir1 120.24(16)
C20 P10 C24 110.6(2)
C24 P10 Ir1 114.29(17)
C19 P11 Ir1 101.99(15)
C19 P11 C28 104.0(2)
C19 P11 C32 103.1(2)
C28 P11 Ir1 115.83(15)
C32 P11 Ir1 119.74(16)
C32 P11 C28 109.7(2)
O3 C2 Ir1 177.6(4)
C5 C4 Ir1 122.1(3)
C9 C4 Ir1 123.5(3)
C9 C4 C5 114.4(4)
C6 C5 C4 122.7(4)
C7 C6 C5 120.9(4)
C8 C7 C6 118.1(4)
C7 C8 C9 120.8(4)
C8 C9 C4 123.1(4)
C13 C12 Ir1 120.5(3)
C17 C12 Ir1 121.7(3)
C17 C12 C13 117.8(4)
C12 C13 C18 118.3(4)
C14 C13 C12 120.8(4)
C14 C13 C18 121.0(4)
C15 C14 C13 120.5(4)
C16 C15 C14 119.5(4)
C15 C16 C17 120.4(4)
C12 C17 C19 117.9(4)
C16 C17 C12 120.9(4)
C16 C17 C19 121.1(4)
C13 C18 P10 109.0(3)
C17 C19 P11 110.7(3)
C21 C20 P10 108.0(3)
C21 C20 C22 107.8(4)
C21 C20 C23 107.3(4)
C22 C20 P10 110.4(4)
C22 C20 C23 110.1(4)
C23 C20 P10 113.0(3)
C25 C24 P10 108.6(3)
C26 C24 P10 113.5(4)
C26 C24 C25 107.3(4)
C26 C24 C27 108.6(4)
C27 C24 P10 111.4(3)
C27 C24 C25 107.1(4)
C29 C28 P11 107.3(3)
C29 C28 C30 106.9(4)
C29 C28 C31 109.5(4)
C30 C28 P11 115.1(3)
C30 C28 C31 107.7(4)
C31 C28 P11 110.1(3)
C33 C32 P11 108.5(3)
C33 C32 C35 107.0(4)
C34 C32 P11 110.0(3)
C34 C32 C33 108.3(4)
C34 C32 C35 110.0(4)
C35 C32 P11 112.9(3)

loop_
_geom_bond_atom_site_label_1
_geom_bond_atom_site_label_2
_geom_bond_distance
Ir1 P10 2.3344(11)
Ir1 P11 2.3394(11)
Ir1 C2 1.923(4)
Ir1 C4 2.156(4)
Ir1 C12 2.119(4)
P10 C18 1.838(4)
P10 C20 1.887(5)
P10 C24 1.891(5)
P11 C19 1.840(5)
P11 C28 1.890(5)
P11 C32 1.888(5)
O3 C2 1.133(5)
C4 C5 1.407(6)
C4 C9 1.401(6)
C5 C6 1.389(6)
C6 C7 1.380(7)
C7 C8 1.377(7)
C8 C9 1.389(6)
C12 C13 1.401(6)
C12 C17 1.401(6)
C13 C14 1.388(6)
C13 C18 1.509(6)
C14 C15 1.384(7)
C15 C16 1.381(7)
C16 C17 1.389(6)
C17 C19 1.518(6)
C20 C21 1.531(7)
C20 C22 1.531(7)
C20 C23 1.542(7)
C24 C25 1.546(7)
C24 C26 1.531(7)
C24 C27 1.537(7)
C28 C29 1.540(7)
C28 C30 1.541(7)
C28 C31 1.543(7)
C32 C33 1.536(7)
C32 C34 1.531(7)
C32 C35 1.544(7)
